data_1546801
loop_
_publ_author_name
'Morris, Patrick J.'
'Moaddel, Ruin'
'Zanos, Panos'
'Moore, Curtis E.'
'Gould, Todd'
'Zarate, Jr, Carlos A'
'Thomas, Craig J.'

_publ_section_title
;
 Synthesis and N-Methyl-d-aspartate (NMDA) Receptor Activity of Ketamine
 Metabolites.
;
_journal_issue 17
_journal_name_full 'Organic letters'
_journal_page_first 4572
_journal_page_last 4575
_journal_paper_doi 10.1021/acs.orglett.7b02177
_journal_volume 19
_journal_year 2017
_chemical_absolute_configuration ad
_chemical_formula_moiety 'C12 H15 Cl N O2, Cl, H2 O'
_chemical_formula_sum 'C12 H17 Cl2 N O3'
_chemical_formula_weight 294.16
_space_group_crystal_system monoclinic
_space_group_IT_number 4
_space_group_name_Hall 'P 2yb'
_space_group_name_H-M_alt 'P 1 21 1'
_symmetry_space_group_name_Hall 'P 2yb'
_symmetry_space_group_name_H-M 'P 1 21 1'
_atom_sites_solution_hydrogens mixed
_atom_sites_solution_primary dual
_atom_sites_solution_secondary difmap
_audit_creation_date 2016-10-20
_audit_creation_method
;
Olex2 1.2-beta
(compiled 2016.09.09 svn.r3337 for OlexSys, GUI svn.r5227)
;
_cell_angle_alpha 90
_cell_angle_beta 107.588(2)
_cell_angle_gamma 90
_cell_formula_units_Z 2
_cell_length_a 7.4051(6)
_cell_length_b 8.6895(8)
_cell_length_c 11.7644(11)
_cell_measurement_reflns_used 6203
_cell_measurement_temperature 100.0
_cell_measurement_theta_max 26.233
_cell_measurement_theta_min 2.885
_cell_volume 721.61(11)
_computing_cell_refinement 'SAINT v8.37A (Bruker, 2016)'
_computing_data_collection 'APEX3 v2016.1-0 (Bruker, 2016)'
_computing_data_reduction 'SAINT v8.37A (Bruker, 2016)'
_computing_molecular_graphics 'Olex2 (Dolomanov et al., 2009)'
_computing_publication_material 'Olex2 (Dolomanov et al., 2009)'
_computing_structure_refinement 'ShelXL (Sheldrick, 2015)'
_computing_structure_solution 'ShelXT (Sheldrick, 2015)'
_diffrn_ambient_temperature 100.0
_diffrn_detector 'Bruker APEX-II CCD'
_diffrn_detector_area_resol_mean 8.258
_diffrn_detector_type 'CCD Area Detector'
_diffrn_measured_fraction_theta_full 1.000
_diffrn_measured_fraction_theta_max 0.997
_diffrn_measurement_device 'Kappa Four-Circle Diffractometer'
_diffrn_measurement_device_type 'Bruker APEX II Ultra'
_diffrn_measurement_method '\w and \f scans'
_diffrn_radiation_monochromator 'Double Bounce Multilayer Mirrors'
_diffrn_radiation_probe x-ray
_diffrn_radiation_type MoK\a
_diffrn_radiation_wavelength 0.71073
_diffrn_reflns_av_R_equivalents 0.0462
_diffrn_reflns_av_unetI/netI 0.0379
_diffrn_reflns_Laue_measured_fraction_full 1.000
_diffrn_reflns_Laue_measured_fraction_max 0.997
_diffrn_reflns_limit_h_max 9
_diffrn_reflns_limit_h_min -6
_diffrn_reflns_limit_k_max 10
_diffrn_reflns_limit_k_min -10
_diffrn_reflns_limit_l_max 14
_diffrn_reflns_limit_l_min -14
_diffrn_reflns_number 12479
_diffrn_reflns_point_group_measured_fraction_full 1.000
_diffrn_reflns_point_group_measured_fraction_max 0.992
_diffrn_reflns_theta_full 25.000
_diffrn_reflns_theta_max 26.410
_diffrn_reflns_theta_min 1.816
_diffrn_source 'Micro Focus Rotating Anode'
_diffrn_source_type 'Bruker TXS'
_diffrn_standards_number 0
_exptl_absorpt_coefficient_mu 0.449
_exptl_absorpt_correction_T_max 0.2602
_exptl_absorpt_correction_T_min 0.2275
_exptl_absorpt_correction_type multi-scan
_exptl_absorpt_process_details
;
SADABS-2016/2 (Bruker,2016/2) was used for absorption correction.
wR2(int) was 0.1513 before and 0.0598 after correction.
The Ratio of minimum to maximum transmission is 0.8743.
The \l/2 correction factor is Not present.
;
_exptl_crystal_colour Colorless
_exptl_crystal_colour_primary Colorless
_exptl_crystal_density_diffrn 1.354
_exptl_crystal_description Plank
_exptl_crystal_F_000 308
_exptl_crystal_size_max 0.273
_exptl_crystal_size_mid 0.106
_exptl_crystal_size_min 0.052
_refine_diff_density_max 0.218
_refine_diff_density_min -0.184
_refine_diff_density_rms 0.040
_refine_ls_abs_structure_details
;
 Flack x determined using 1262 quotients [(I+)-(I-)]/[(I+)+(I-)]
 (Parsons, Flack and Wagner, Acta Cryst. B69 (2013) 249-259).
;
_refine_ls_abs_structure_Flack -0.01(3)
_refine_ls_extinction_method none
_refine_ls_goodness_of_fit_ref 1.049
_refine_ls_hydrogen_treatment mixed
_refine_ls_matrix_type full
_refine_ls_number_parameters 187
_refine_ls_number_reflns 2945
_refine_ls_number_restraints 7
_refine_ls_restrained_S_all 1.052
_refine_ls_R_factor_all 0.0270
_refine_ls_R_factor_gt 0.0252
_refine_ls_shift/su_max 0.000
_refine_ls_shift/su_mean 0.000
_refine_ls_structure_factor_coef Fsqd
_refine_ls_weighting_details 'w=1/[\s^2^(Fo^2^)+(0.0246P)^2^+0.1104P] where P=(Fo^2^+2Fc^2^)/3'
_refine_ls_weighting_scheme calc
_refine_ls_wR_factor_gt 0.0587
_refine_ls_wR_factor_ref 0.0599
_reflns_Friedel_coverage 0.862
_reflns_Friedel_fraction_full 1.000
_reflns_Friedel_fraction_max 0.986
_reflns_number_gt 2841
_reflns_number_total 2945
_reflns_threshold_expression 'I > 2\s(I)'
_cod_data_source_file ol7b02177_si_013.cif
_cod_data_source_block NIH20
_cod_depositor_comments
;
The following automatic conversions were performed:

'_diffrn_radiation_probe' value 'X-ray' changed to 'x-ray' according
to
/home/data/users/saulius/crontab/automatic-downloads/rss-feeds/ACS/lib/dictionaries/cif_core.dic
dictionary named 'cif_core.dic' version 2.4.2 from 2011-04-26.

Automatic conversion script
Id: cif_fix_values 4973 2017-02-22 13:04:09Z antanas 

 Adding full bibliography for 1546800--1546801.cif.
;
_cod_database_code 1546801
_shelx_space_group_comment
;
The symmetry employed for this shelxl refinement is uniquely defined
by the following loop, which should always be used as a source of
symmetry information in preference to the above space-group names.
They are only intended as comments.
;
_shelx_estimated_absorpt_t_max 0.977
_shelx_estimated_absorpt_t_min 0.887
_olex2_refinement_description
;
1. Fixed Uiso
 At 1.2 times of:
  All C(H) groups, All C(H,H) groups
2. Restrained distances
 O2-H2 = N1-H1B = N1-H1A = N1-H1C = O1S-H1SA = O1S-H1SB
 0.95 with sigma of 0.02
3.a Ternary CH refined with riding coordinates:
 C11(H11)
3.b Secondary CH2 refined with riding coordinates:
 C9(H9A,H9B), C10(H10A,H10B), C12(H12A,H12B)
3.c Aromatic/amide H refined with riding coordinates:
 C2(H2A), C3(H3), C4(H4), C5(H5)
;
_shelx_shelxl_version_number 2016/5
_olex2_submission_special_instructions 'No special instructions were received'

loop_
_space_group_symop_operation_xyz
'x, y, z'
'-x, y+1/2, -z'

loop_
_atom_site_label
_atom_site_type_symbol
_atom_site_fract_x
_atom_site_fract_y
_atom_site_fract_z
_atom_site_U_iso_or_equiv
_atom_site_adp_type
_atom_site_occupancy
_atom_site_site_symmetry_order
_atom_site_calc_flag
_atom_site_refinement_flags_posn
Cl1 Cl 0.89188(8) 0.69297(8) 0.67481(5) 0.02311(16) Uani 1 1 d .
O1 O 0.9032(2) 0.6263(2) 0.94623(15) 0.0185(4) Uani 1 1 d .
O2 O 0.3213(2) 0.3114(2) 0.89979(15) 0.0174(4) Uani 1 1 d D
H2 H 0.288(4) 0.218(3) 0.869(3) 0.034(9) Uiso 1 1 d D
N1 N 0.6060(3) 0.7964(2) 0.84827(18) 0.0139(4) Uani 1 1 d D
H1A H 0.491(3) 0.847(3) 0.817(2) 0.013(7) Uiso 1 1 d D
H1B H 0.633(4) 0.800(3) 0.9312(19) 0.021(7) Uiso 1 1 d D
H1C H 0.713(3) 0.842(3) 0.837(2) 0.019(7) Uiso 1 1 d D
C1 C 0.6552(3) 0.6460(3) 0.6054(2) 0.0171(5) Uani 1 1 d .
C2 C 0.5995(4) 0.6346(3) 0.4825(2) 0.0237(6) Uani 1 1 d .
H2A H 0.689106 0.647528 0.440043 0.028 Uiso 1 1 calc R
C3 C 0.4110(4) 0.6041(3) 0.4219(2) 0.0258(6) Uani 1 1 d .
H3 H 0.371169 0.594686 0.337478 0.031 Uiso 1 1 calc R
C4 C 0.2819(4) 0.5876(3) 0.4840(2) 0.0255(6) Uani 1 1 d .
H4 H 0.152204 0.569640 0.442387 0.031 Uiso 1 1 calc R
C5 C 0.3407(3) 0.5972(3) 0.6071(2) 0.0195(6) Uani 1 1 d .
H5 H 0.250041 0.584764 0.648842 0.023 Uiso 1 1 calc R
C6 C 0.5297(3) 0.6246(3) 0.6718(2) 0.0143(5) Uani 1 1 d .
C7 C 0.5916(3) 0.6323(3) 0.8081(2) 0.0132(5) Uani 1 1 d .
C8 C 0.7843(3) 0.5560(3) 0.8703(2) 0.0140(5) Uani 1 1 d .
C9 C 0.7942(3) 0.3882(3) 0.8458(2) 0.0170(5) Uani 1 1 d .
H9A H 0.923425 0.348552 0.884891 0.020 Uiso 1 1 calc R
H9B H 0.762168 0.369709 0.758975 0.020 Uiso 1 1 calc R
C10 C 0.6492(3) 0.3071(3) 0.8968(2) 0.0173(5) Uani 1 1 d .
H10A H 0.645710 0.195874 0.878203 0.021 Uiso 1 1 calc R
H10B H 0.689315 0.318716 0.984647 0.021 Uiso 1 1 calc R
C11 C 0.4515(3) 0.3756(3) 0.8441(2) 0.0147(5) Uani 1 1 d .
H11 H 0.405526 0.354088 0.756540 0.018 Uiso 1 1 calc R
C12 C 0.4545(3) 0.5488(3) 0.8645(2) 0.0136(5) Uani 1 1 d .
H12A H 0.493892 0.569651 0.951324 0.016 Uiso 1 1 calc R
H12B H 0.325055 0.590420 0.829662 0.016 Uiso 1 1 calc R
Cl2 Cl 0.24903(8) 0.00178(7) 0.76720(5) 0.01823(15) Uani 1 1 d .
O1S O 0.8793(2) 1.0005(2) 0.83838(15) 0.0183(4) Uani 1 1 d D
H1SA H 0.932(4) 1.037(4) 0.911(2) 0.032(9) Uiso 1 1 d D
H1SB H 0.975(4) 0.985(4) 0.807(3) 0.039(9) Uiso 1 1 d D

loop_
_atom_site_aniso_label
_atom_site_aniso_U_11
_atom_site_aniso_U_22
_atom_site_aniso_U_33
_atom_site_aniso_U_23
_atom_site_aniso_U_13
_atom_site_aniso_U_12
Cl1 0.0173(3) 0.0347(4) 0.0196(3) -0.0036(3) 0.0089(2) -0.0048(3)
O1 0.0180(9) 0.0189(9) 0.0160(9) 0.0009(7) 0.0013(7) 0.0007(7)
O2 0.0206(9) 0.0160(9) 0.0176(9) -0.0013(8) 0.0089(7) -0.0045(8)
N1 0.0152(11) 0.0134(11) 0.0127(10) -0.0011(9) 0.0036(9) -0.0002(9)
C1 0.0159(12) 0.0171(13) 0.0176(12) -0.0018(10) 0.0038(10) -0.0003(10)
C2 0.0317(16) 0.0253(14) 0.0162(12) -0.0021(11) 0.0105(11) -0.0029(13)
C3 0.0361(16) 0.0273(16) 0.0113(12) -0.0008(11) 0.0029(11) -0.0029(13)
C4 0.0233(15) 0.0282(16) 0.0195(13) -0.0009(12) -0.0019(11) -0.0016(13)
C5 0.0168(13) 0.0239(16) 0.0170(12) 0.0015(11) 0.0037(10) -0.0007(11)
C6 0.0175(12) 0.0126(12) 0.0123(11) 0.0004(10) 0.0036(9) 0.0028(10)
C7 0.0145(12) 0.0112(12) 0.0133(11) -0.0018(10) 0.0035(9) 0.0000(10)
C8 0.0140(12) 0.0184(13) 0.0111(11) 0.0029(10) 0.0059(9) 0.0013(10)
C9 0.0170(13) 0.0164(13) 0.0177(12) -0.0002(10) 0.0051(10) 0.0031(11)
C10 0.0201(13) 0.0134(13) 0.0193(12) 0.0017(10) 0.0072(10) 0.0014(11)
C11 0.0174(12) 0.0169(13) 0.0114(11) -0.0006(10) 0.0065(9) -0.0015(11)
C12 0.0146(12) 0.0160(13) 0.0108(11) 0.0005(9) 0.0047(9) -0.0002(10)
Cl2 0.0157(3) 0.0190(3) 0.0208(3) -0.0009(3) 0.0067(2) 0.0007(3)
O1S 0.0155(9) 0.0209(9) 0.0182(9) -0.0033(9) 0.0045(7) -0.0025(9)

loop_
_atom_type_symbol
_atom_type_description
_atom_type_scat_dispersion_real
_atom_type_scat_dispersion_imag
_atom_type_scat_source
C C 0.0033 0.0016 'International Tables Vol C Tables 4.2.6.8 and 6.1.1.4'
H H 0.0000 0.0000 'International Tables Vol C Tables 4.2.6.8 and 6.1.1.4'
Cl Cl 0.1484 0.1585 'International Tables Vol C Tables 4.2.6.8 and 6.1.1.4'
N N 0.0061 0.0033 'International Tables Vol C Tables 4.2.6.8 and 6.1.1.4'
O O 0.0106 0.0060 'International Tables Vol C Tables 4.2.6.8 and 6.1.1.4'

loop_
_geom_angle_atom_site_label_1
_geom_angle_atom_site_label_2
_geom_angle_atom_site_label_3
_geom_angle
C11 O2 H2 108(2)
H1A N1 H1B 107(2)
H1A N1 H1C 117(2)
H1B N1 H1C 102(2)
C7 N1 H1A 110.8(17)
C7 N1 H1B 109.3(18)
C7 N1 H1C 110.1(17)
C2 C1 Cl1 116.5(2)
C2 C1 C6 122.5(2)
C6 C1 Cl1 120.96(18)
C1 C2 H2A 120.4
C1 C2 C3 119.1(3)
C3 C2 H2A 120.4
C2 C3 H3 120.0
C4 C3 C2 120.0(2)
C4 C3 H3 120.0
C3 C4 H4 120.0
C3 C4 C5 120.1(2)
C5 C4 H4 120.0
C4 C5 H5 119.1
C4 C5 C6 121.8(2)
C6 C5 H5 119.1
C1 C6 C5 116.4(2)
C1 C6 C7 122.8(2)
C5 C6 C7 120.8(2)
N1 C7 C6 110.03(19)
N1 C7 C8 106.99(19)
N1 C7 C12 107.70(19)
C6 C7 C8 114.83(19)
C6 C7 C12 113.6(2)
C8 C7 C12 103.14(19)
O1 C8 C7 119.7(2)
O1 C8 C9 124.5(2)
C9 C8 C7 114.9(2)
C8 C9 H9A 110.4
C8 C9 H9B 110.4
C8 C9 C10 106.81(19)
H9A C9 H9B 108.6
C10 C9 H9A 110.4
C10 C9 H9B 110.4
C9 C10 H10A 109.5
C9 C10 H10B 109.5
H10A C10 H10B 108.0
C11 C10 C9 110.9(2)
C11 C10 H10A 109.5
C11 C10 H10B 109.5
O2 C11 C10 110.94(19)
O2 C11 H11 109.4
O2 C11 C12 107.00(19)
C10 C11 H11 109.4
C12 C11 C10 110.7(2)
C12 C11 H11 109.4
C7 C12 H12A 109.2
C7 C12 H12B 109.2
C11 C12 C7 112.01(19)
C11 C12 H12A 109.2
C11 C12 H12B 109.2
H12A C12 H12B 107.9
H1SA O1S H1SB 106(3)

loop_
_geom_bond_atom_site_label_1
_geom_bond_atom_site_label_2
_geom_bond_distance
Cl1 C1 1.744(3)
O1 C8 1.213(3)
O2 H2 0.89(2)
O2 C11 1.432(3)
N1 H1A 0.93(2)
N1 H1B 0.94(2)
N1 H1C 0.94(2)
N1 C7 1.496(3)
C1 C2 1.382(3)
C1 C6 1.395(3)
C2 H2A 0.9500
C2 C3 1.387(4)
C3 H3 0.9500
C3 C4 1.376(4)
C4 H4 0.9500
C4 C5 1.383(4)
C5 H5 0.9500
C5 C6 1.397(3)
C6 C7 1.530(3)
C7 C8 1.542(3)
C7 C12 1.550(3)
C8 C9 1.492(4)
C9 H9A 0.9900
C9 H9B 0.9900
C9 C10 1.549(3)
C10 H10A 0.9900
C10 H10B 0.9900
C10 C11 1.527(3)
C11 H11 1.0000
C11 C12 1.523(4)
C12 H12A 0.9900
C12 H12B 0.9900
O1S H1SA 0.88(2)
O1S H1SB 0.91(2)

loop_
_geom_hbond_atom_site_label_D
_geom_hbond_atom_site_label_H
_geom_hbond_atom_site_label_A
_geom_hbond_distance_DH
_geom_hbond_distance_HA
_geom_hbond_distance_DA
_geom_hbond_angle_DHA
_geom_hbond_site_symmetry_A
O2 H2 Cl2 0.89(2) 2.20(2) 3.0747(19) 167(3) .
N1 H1A Cl2 0.93(2) 2.18(2) 3.092(2) 169(2) 1_565
N1 H1B O2 0.94(2) 1.92(2) 2.851(3) 177(3) 2_657
N1 H1C O1S 0.94(2) 1.84(2) 2.720(3) 156(3) .
O1S H1SA O1 0.88(2) 1.92(2) 2.783(2) 166(3) 2_757
O1S H1SB Cl2 0.91(2) 2.22(2) 3.0959(18) 163(3) 1_665
